data_4066032
loop_
_publ_author_name
'Takeda, Nobuhiro'
'Watanabe, Daisuke'
'Nakamura, Tetsu'
'Unno, Masafumi'

_publ_section_title
;
 Synthesis and Complexation of a New Tripodal Tetradentate Ligand, a Silyl
 Ligand Tethered with Three Thioether Moieties
;
_journal_issue 13
_journal_name_full Organometallics
_journal_page_first 2839
_journal_paper_doi 10.1021/om100255p
_journal_volume 29
_journal_year 2010
_chemical_formula_moiety 'C33 H45 Cl Pt S3 Si 0.375(C6H14)'
_chemical_formula_sum 'C35.25 H50.25 Cl Pt S3 Si'
_chemical_formula_weight 828.81
_chemical_name_systematic
; 
 ? 
;
_space_group_IT_number 2
_symmetry_cell_setting triclinic
_symmetry_space_group_name_Hall '-P 1'
_symmetry_space_group_name_H-M 'P -1'
_atom_sites_solution_hydrogens geom
_atom_sites_solution_primary direct
_atom_sites_solution_secondary difmap
_audit_creation_method SHELXL-97
_cell_angle_alpha 109.292(2)
_cell_angle_beta 100.7572(19)
_cell_angle_gamma 97.7360(18)
_cell_formula_units_Z 4
_cell_length_a 11.1478(8)
_cell_length_b 18.9318(17)
_cell_length_c 19.6732(17)
_cell_measurement_reflns_used 20178
_cell_measurement_temperature 123(2)
_cell_measurement_theta_max 28.2812
_cell_measurement_theta_min 2.9015
_cell_volume 3762.7(5)
_computing_cell_refinement 'CrystalClear (Rigaku Corp., 2000)'
_computing_data_collection 'CrystalClear (Rigaku Corp., 2000)'
_computing_data_reduction 'CrystalClear (Rigaku Corp., 2000)'
_computing_structure_refinement 'SHELXL-97 (Sheldrick, 1997)'
_computing_structure_solution 'SHELXS-97 (Sheldrick, 1990)'
_diffrn_ambient_temperature 123(2)
_diffrn_detector_area_resol_mean 10.0000
_diffrn_measured_fraction_theta_full 0.935
_diffrn_measured_fraction_theta_max 0.935
_diffrn_measurement_device_type
;
RAXIS conversion
;
_diffrn_measurement_method dtprofit.ref
_diffrn_radiation_monochromator graphite
_diffrn_radiation_source 'fine-focus sealed tube'
_diffrn_radiation_type MoK\a
_diffrn_radiation_wavelength 0.71070
_diffrn_reflns_av_R_equivalents 0.0351
_diffrn_reflns_av_sigmaI/netI 0.0515
_diffrn_reflns_limit_h_max 13
_diffrn_reflns_limit_h_min -13
_diffrn_reflns_limit_k_max 22
_diffrn_reflns_limit_k_min -22
_diffrn_reflns_limit_l_max 23
_diffrn_reflns_limit_l_min -23
_diffrn_reflns_number 25793
_diffrn_reflns_theta_full 25.50
_diffrn_reflns_theta_max 25.50
_diffrn_reflns_theta_min 2.90
_exptl_absorpt_coefficient_mu 4.021
_exptl_absorpt_correction_T_max 0.8243
_exptl_absorpt_correction_T_min 0.3784
_exptl_absorpt_correction_type multi-scan
_exptl_crystal_colour Colorless
_exptl_crystal_density_diffrn 1.463
_exptl_crystal_density_method 'not measured'
_exptl_crystal_description Prism
_exptl_crystal_F_000 1675
_exptl_crystal_size_max 0.30
_exptl_crystal_size_mid 0.10
_exptl_crystal_size_min 0.05
_refine_diff_density_max 0.953
_refine_diff_density_min -1.600
_refine_diff_density_rms 0.151
_refine_ls_extinction_method none
_refine_ls_goodness_of_fit_ref 1.327
_refine_ls_hydrogen_treatment constr
_refine_ls_matrix_type full
_refine_ls_number_parameters 731
_refine_ls_number_reflns 13087
_refine_ls_number_restraints 6
_refine_ls_restrained_S_all 1.327
_refine_ls_R_factor_all 0.0719
_refine_ls_R_factor_gt 0.0692
_refine_ls_shift/su_max 0.000
_refine_ls_shift/su_mean 0.000
_refine_ls_structure_factor_coef Fsqd
_refine_ls_weighting_details 'calc w=1/[\s^2^(Fo^2^)+(0.0000P)^2^+44.1873P] where P=(Fo^2^+2Fc^2^)/3'
_refine_ls_weighting_scheme calc
_refine_ls_wR_factor_gt 0.1286
_refine_ls_wR_factor_ref 0.1296
_reflns_number_gt 12783
_reflns_number_total 13087
_reflns_threshold_expression >2sigma(I)
_cod_data_source_file om100255p_si_001.cif
_cod_data_source_block ptsisbu
_cod_depositor_comments
;
The following automatic conversions were performed:

'_exptl_absorpt_correction_type' value 'Multi-scan' changed to
'multi-scan' according to
/home/saulius/struct/CIF-dictionaries/cif_core.dic dictionary named
'cif_core.dic' version 2.4.1 from 2010-06-29.

Automatic conversion script
Id: cif_fix_values 1715 2011-07-08 13:25:40Z adriana 
;
_cod_original_sg_symbol_H-M P-1
_cod_database_code 4066032

loop_
_symmetry_equiv_pos_as_xyz
'x, y, z'
'-x, -y, -z'

loop_
_atom_site_label
_atom_site_type_symbol
_atom_site_fract_x
_atom_site_fract_y
_atom_site_fract_z
_atom_site_U_iso_or_equiv
_atom_site_adp_type
_atom_site_occupancy
_atom_site_symmetry_multiplicity
_atom_site_calc_flag
_atom_site_refinement_flags
_atom_site_disorder_assembly
_atom_site_disorder_group
Pt1 Pt 0.35485(3) 0.22952(2) 0.232618(19) 0.02017(10) Uani 1 1 d . . .
Cl1 Cl 0.4766(2) 0.15517(15) 0.28879(14) 0.0312(5) Uani 1 1 d . . .
Si1 Si 0.2219(2) 0.30330(15) 0.19823(14) 0.0206(5) Uani 1 1 d . . .
S1 S 0.1939(2) 0.15452(14) 0.25241(13) 0.0224(5) Uani 1 1 d . . .
S2 S 0.5137(2) 0.30647(14) 0.21362(12) 0.0223(5) Uani 1 1 d . . .
S3 S 0.2422(3) 0.13259(18) -0.04774(14) 0.0384(7) Uani 1 1 d . . .
C1 C 0.1442(8) 0.3325(6) 0.2780(5) 0.024(2) Uani 1 1 d . . .
C2 C 0.0813(9) 0.2776(6) 0.3000(6) 0.027(2) Uani 1 1 d . . .
C3 C 0.0367(9) 0.2995(7) 0.3644(6) 0.033(2) Uani 1 1 d . . .
H1 H -0.0057 0.2617 0.3785 0.040 Uiso 1 1 calc R . .
C4 C 0.0545(9) 0.3762(7) 0.4074(5) 0.033(2) Uani 1 1 d . . .
H2 H 0.0255 0.3909 0.4515 0.040 Uiso 1 1 calc R . .
C5 C 0.1143(9) 0.4320(7) 0.3865(5) 0.031(2) Uani 1 1 d . . .
H3 H 0.1239 0.4847 0.4152 0.038 Uiso 1 1 calc R . .
C6 C 0.1602(9) 0.4103(6) 0.3233(5) 0.025(2) Uani 1 1 d . . .
H4 H 0.2034 0.4487 0.3103 0.030 Uiso 1 1 calc R . .
C7 C 0.0542(8) 0.1948(6) 0.2515(6) 0.030(2) Uani 1 1 d . . .
H5 H 0.0152 0.1888 0.1999 0.036 Uiso 1 1 calc R . .
H6 H -0.0065 0.1656 0.2685 0.036 Uiso 1 1 calc R . .
C8 C 0.2935(9) 0.3958(6) 0.1880(5) 0.026(2) Uani 1 1 d . . .
C9 C 0.4192(9) 0.4341(5) 0.2247(5) 0.023(2) Uani 1 1 d . . .
C10 C 0.4675(11) 0.5028(6) 0.2183(6) 0.037(3) Uani 1 1 d . . .
H7 H 0.5520 0.5280 0.2422 0.045 Uiso 1 1 calc R . .
C11 C 0.3918(12) 0.5343(6) 0.1769(6) 0.045(3) Uani 1 1 d . . .
H8 H 0.4243 0.5809 0.1720 0.054 Uiso 1 1 calc R . .
C12 C 0.2676(12) 0.4968(7) 0.1427(7) 0.042(3) Uani 1 1 d . . .
H9 H 0.2147 0.5191 0.1158 0.051 Uiso 1 1 calc R . .
C13 C 0.2208(11) 0.4283(6) 0.1473(6) 0.033(2) Uani 1 1 d . . .
H10 H 0.1368 0.4028 0.1219 0.039 Uiso 1 1 calc R . .
C14 C 0.5024(9) 0.4028(6) 0.2711(5) 0.028(2) Uani 1 1 d . . .
H11 H 0.4681 0.4005 0.3134 0.033 Uiso 1 1 calc R . .
H12 H 0.5866 0.4367 0.2912 0.033 Uiso 1 1 calc R . .
C15 C 0.0920(9) 0.2571(5) 0.1087(5) 0.024(2) Uani 1 1 d . . .
C16 C 0.1150(9) 0.2243(6) 0.0382(5) 0.031(2) Uani 1 1 d . . .
C17 C 0.0177(11) 0.2021(8) -0.0248(6) 0.049(3) Uani 1 1 d . . .
H13 H 0.0335 0.1806 -0.0724 0.059 Uiso 1 1 calc R . .
C18 C -0.1013(11) 0.2106(8) -0.0198(6) 0.054(4) Uani 1 1 d . . .
H14 H -0.1662 0.1950 -0.0639 0.065 Uiso 1 1 calc R . .
C19 C -0.1275(11) 0.2412(8) 0.0478(7) 0.049(3) Uani 1 1 d . . .
H15 H -0.2102 0.2460 0.0508 0.059 Uiso 1 1 calc R . .
C20 C -0.0312(9) 0.2653(7) 0.1122(6) 0.035(2) Uani 1 1 d . . .
H16 H -0.0486 0.2876 0.1593 0.041 Uiso 1 1 calc R . .
C21 C 0.2463(9) 0.2161(7) 0.0327(5) 0.033(2) Uani 1 1 d . . .
H17 H 0.2921 0.2109 0.0784 0.040 Uiso 1 1 calc R . .
H18 H 0.2911 0.2626 0.0282 0.040 Uiso 1 1 calc R . .
C22 C 0.1354(11) 0.0598(6) 0.1723(6) 0.036(3) Uani 1 1 d . . .
C23 C 0.2345(14) 0.0132(8) 0.1798(8) 0.066(4) Uani 1 1 d . . .
H19 H 0.2451 0.0067 0.2278 0.100 Uiso 1 1 calc R . .
H20 H 0.3138 0.0401 0.1769 0.100 Uiso 1 1 calc R . .
H21 H 0.2084 -0.0371 0.1395 0.100 Uiso 1 1 calc R . .
C24 C 0.0159(13) 0.0220(8) 0.1855(9) 0.067(4) Uani 1 1 d . . .
H22 H 0.0355 0.0151 0.2333 0.101 Uiso 1 1 calc R . .
H23 H -0.0190 -0.0280 0.1455 0.101 Uiso 1 1 calc R . .
H24 H -0.0453 0.0547 0.1862 0.101 Uiso 1 1 calc R . .
C25 C 0.1130(14) 0.0695(7) 0.0987(6) 0.056(4) Uani 1 1 d . . .
H25 H 0.0479 0.0991 0.0953 0.085 Uiso 1 1 calc R . .
H26 H 0.0860 0.0191 0.0586 0.085 Uiso 1 1 calc R . .
H27 H 0.1904 0.0968 0.0940 0.085 Uiso 1 1 calc R . .
C26 C 0.6770(9) 0.3020(6) 0.2549(5) 0.031(2) Uani 1 1 d . . .
C27 C 0.7644(9) 0.3619(6) 0.2388(7) 0.039(3) Uani 1 1 d . . .
H28 H 0.7542 0.4134 0.2664 0.059 Uiso 1 1 calc R . .
H29 H 0.7430 0.3523 0.1854 0.059 Uiso 1 1 calc R . .
H30 H 0.8512 0.3581 0.2543 0.059 Uiso 1 1 calc R . .
C28 C 0.7012(9) 0.3202(7) 0.3383(5) 0.035(3) Uani 1 1 d . . .
H31 H 0.6894 0.3721 0.3629 0.053 Uiso 1 1 calc R . .
H32 H 0.7870 0.3169 0.3576 0.053 Uiso 1 1 calc R . .
H33 H 0.6426 0.2833 0.3479 0.053 Uiso 1 1 calc R . .
C29 C 0.6942(9) 0.2228(6) 0.2113(6) 0.032(2) Uani 1 1 d . . .
H34 H 0.6775 0.2149 0.1583 0.048 Uiso 1 1 calc R . .
H35 H 0.6360 0.1840 0.2187 0.048 Uiso 1 1 calc R . .
H36 H 0.7801 0.2184 0.2288 0.048 Uiso 1 1 calc R . .
C30 C 0.4037(11) 0.1182(8) -0.0346(6) 0.043(3) Uani 1 1 d . . .
C31 C 0.4936(12) 0.1905(9) -0.0257(10) 0.073(5) Uani 1 1 d . . .
H37 H 0.4947 0.2314 0.0207 0.109 Uiso 1 1 calc R . .
H38 H 0.4663 0.2064 -0.0677 0.109 Uiso 1 1 calc R . .
H39 H 0.5777 0.1803 -0.0244 0.109 Uiso 1 1 calc R . .
C32 C 0.4409(13) 0.0959(8) 0.0331(6) 0.053(4) Uani 1 1 d . . .
H40 H 0.3836 0.0488 0.0266 0.080 Uiso 1 1 calc R . .
H41 H 0.4364 0.1372 0.0778 0.080 Uiso 1 1 calc R . .
H42 H 0.5264 0.0875 0.0382 0.080 Uiso 1 1 calc R . .
C33 C 0.3986(13) 0.0522(9) -0.1058(6) 0.062(4) Uani 1 1 d . . .
H43 H 0.3411 0.0065 -0.1091 0.093 Uiso 1 1 calc R . .
H44 H 0.4822 0.0414 -0.1053 0.093 Uiso 1 1 calc R . .
H45 H 0.3692 0.0662 -0.1487 0.093 Uiso 1 1 calc R . .
Pt2 Pt 0.81415(3) 0.68607(2) 0.430069(19) 0.01974(10) Uani 1 1 d . . .
Cl2 Cl 0.7733(2) 0.54842(13) 0.40785(13) 0.0252(5) Uani 1 1 d . . .
Si2 Si 0.8704(2) 0.81563(15) 0.45118(13) 0.0195(5) Uani 1 1 d . . .
S4 S 0.6319(2) 0.71334(14) 0.46045(12) 0.0210(5) Uani 1 1 d . . .
S5 S 1.0086(2) 0.66777(14) 0.41272(13) 0.0218(5) Uani 1 1 d . . .
S6 S 0.5366(3) 0.75133(17) 0.22266(15) 0.0406(7) Uani 1 1 d . . .
C34 C 0.7658(8) 0.8801(6) 0.4908(5) 0.023(2) Uani 1 1 d . . .
C35 C 0.6939(9) 0.8661(5) 0.5385(5) 0.023(2) Uani 1 1 d . . .
C36 C 0.6220(9) 0.9170(6) 0.5701(6) 0.030(2) Uani 1 1 d . . .
H46 H 0.5726 0.9059 0.6012 0.036 Uiso 1 1 calc R . .
C37 C 0.6238(10) 0.9841(6) 0.5554(6) 0.036(3) Uani 1 1 d . . .
H47 H 0.5775 1.0199 0.5779 0.043 Uiso 1 1 calc R . .
C38 C 0.6924(10) 0.9988(6) 0.5084(6) 0.032(2) Uani 1 1 d . . .
H48 H 0.6905 1.0437 0.4970 0.039 Uiso 1 1 calc R . .
C39 C 0.7647(9) 0.9483(6) 0.4774(5) 0.027(2) Uani 1 1 d . . .
H49 H 0.8142 0.9603 0.4466 0.032 Uiso 1 1 calc R . .
C40 C 0.6876(9) 0.7917(5) 0.5526(5) 0.024(2) Uani 1 1 d . . .
H50 H 0.6290 0.7881 0.5840 0.028 Uiso 1 1 calc R . .
H51 H 0.7711 0.7888 0.5781 0.028 Uiso 1 1 calc R . .
C41 C 1.0235(8) 0.8516(5) 0.5249(5) 0.0213(19) Uani 1 1 d . . .
C42 C 1.1241(9) 0.8152(5) 0.5160(5) 0.023(2) Uani 1 1 d . . .
C43 C 1.2310(9) 0.8368(6) 0.5750(5) 0.026(2) Uani 1 1 d . . .
H52 H 1.2977 0.8108 0.5688 0.031 Uiso 1 1 calc R . .
C44 C 1.2413(10) 0.8949(6) 0.6415(6) 0.032(2) Uani 1 1 d . . .
H53 H 1.3143 0.9090 0.6809 0.039 Uiso 1 1 calc R . .
C45 C 1.1426(10) 0.9328(6) 0.6503(6) 0.031(2) Uani 1 1 d . . .
H54 H 1.1494 0.9741 0.6954 0.037 Uiso 1 1 calc R . .
C46 C 1.0348(8) 0.9102(6) 0.5933(5) 0.025(2) Uani 1 1 d . . .
H55 H 0.9671 0.9350 0.6007 0.030 Uiso 1 1 calc R . .
C47 C 1.1241(9) 0.7577(6) 0.4423(5) 0.028(2) Uani 1 1 d . . .
H56 H 1.2083 0.7459 0.4447 0.033 Uiso 1 1 calc R . .
H57 H 1.1078 0.7809 0.4041 0.033 Uiso 1 1 calc R . .
C48 C 0.8905(9) 0.8372(5) 0.3665(5) 0.024(2) Uani 1 1 d . . .
C49 C 0.7953(10) 0.8121(6) 0.3000(5) 0.028(2) Uani 1 1 d . . .
C50 C 0.8179(11) 0.8277(7) 0.2390(6) 0.039(3) Uani 1 1 d . . .
H58 H 0.7531 0.8099 0.1945 0.047 Uiso 1 1 calc R . .
C51 C 0.9314(12) 0.8682(7) 0.2409(6) 0.044(3) Uani 1 1 d . . .
H59 H 0.9459 0.8771 0.1980 0.053 Uiso 1 1 calc R . .
C52 C 1.0253(11) 0.8962(6) 0.3074(6) 0.035(2) Uani 1 1 d . . .
H60 H 1.1037 0.9253 0.3102 0.042 Uiso 1 1 calc R . .
C53 C 1.0040(9) 0.8815(6) 0.3686(6) 0.027(2) Uani 1 1 d . . .
H61 H 1.0677 0.9019 0.4136 0.032 Uiso 1 1 calc R . .
C54 C 0.6711(10) 0.7628(6) 0.2960(6) 0.035(2) Uani 1 1 d . . .
H62 H 0.6492 0.7850 0.3441 0.042 Uiso 1 1 calc R . .
H63 H 0.6854 0.7112 0.2915 0.042 Uiso 1 1 calc R . .
C55 C 0.5264(9) 0.6413(6) 0.4806(5) 0.028(2) Uani 1 1 d . . .
C56 C 0.5933(9) 0.6166(6) 0.5410(5) 0.026(2) Uani 1 1 d . . .
H64 H 0.6235 0.6609 0.5877 0.038 Uiso 1 1 calc R . .
H65 H 0.6643 0.5957 0.5263 0.038 Uiso 1 1 calc R . .
H66 H 0.5352 0.5773 0.5478 0.038 Uiso 1 1 calc R . .
C57 C 0.4748(9) 0.5757(6) 0.4058(5) 0.029(2) Uani 1 1 d . . .
H67 H 0.4332 0.5950 0.3693 0.044 Uiso 1 1 calc R . .
H68 H 0.4146 0.5362 0.4110 0.044 Uiso 1 1 calc R . .
H69 H 0.5435 0.5536 0.3890 0.044 Uiso 1 1 calc R . .
C58 C 0.4188(9) 0.6796(6) 0.5031(6) 0.035(3) Uani 1 1 d . . .
H70 H 0.3781 0.6949 0.4632 0.053 Uiso 1 1 calc R . .
H71 H 0.4522 0.7249 0.5487 0.053 Uiso 1 1 calc R . .
H72 H 0.3577 0.6432 0.5118 0.053 Uiso 1 1 calc R . .
C59 C 1.0154(9) 0.6248(6) 0.3128(6) 0.031(2) Uani 1 1 d . . .
C60 C 0.9322(10) 0.5452(6) 0.2814(6) 0.036(3) Uani 1 1 d . . .
H73 H 0.8450 0.5494 0.2790 0.054 Uiso 1 1 calc R . .
H74 H 0.9568 0.5169 0.3135 0.054 Uiso 1 1 calc R . .
H75 H 0.9411 0.5179 0.2313 0.054 Uiso 1 1 calc R . .
C61 C 1.1517(10) 0.6168(7) 0.3157(6) 0.040(3) Uani 1 1 d . . .
H76 H 1.2064 0.6678 0.3355 0.060 Uiso 1 1 calc R . .
H77 H 1.1594 0.5890 0.2655 0.060 Uiso 1 1 calc R . .
H78 H 1.1761 0.5886 0.3480 0.060 Uiso 1 1 calc R . .
C62 C 0.9751(14) 0.6728(7) 0.2681(6) 0.051(3) Uani 1 1 d . . .
H79 H 1.0312 0.7235 0.2894 0.077 Uiso 1 1 calc R . .
H80 H 0.8895 0.6786 0.2695 0.077 Uiso 1 1 calc R . .
H81 H 0.9787 0.6476 0.2165 0.077 Uiso 1 1 calc R . .
C63 C 0.4515(10) 0.8241(7) 0.2656(6) 0.038(3) Uani 1 1 d . . .
C64 C 0.3396(13) 0.8133(10) 0.2035(8) 0.071(5) Uani 1 1 d . . .
H82 H 0.3680 0.8219 0.1621 0.106 Uiso 1 1 calc R . .
H83 H 0.2880 0.8499 0.2217 0.106 Uiso 1 1 calc R . .
H84 H 0.2901 0.7610 0.1864 0.106 Uiso 1 1 calc R . .
C65 C 0.4097(12) 0.8115(8) 0.3313(7) 0.049(3) Uani 1 1 d . . .
H85 H 0.4832 0.8200 0.3714 0.074 Uiso 1 1 calc R . .
H86 H 0.3621 0.7589 0.3153 0.074 Uiso 1 1 calc R . .
H87 H 0.3568 0.8474 0.3491 0.074 Uiso 1 1 calc R . .
C66 C 0.5317(13) 0.9053(7) 0.2906(7) 0.049(3) Uani 1 1 d . . .
H88 H 0.6040 0.9124 0.3311 0.073 Uiso 1 1 calc R . .
H89 H 0.4816 0.9431 0.3081 0.073 Uiso 1 1 calc R . .
H90 H 0.5608 0.9120 0.2487 0.073 Uiso 1 1 calc R . .
C67 C 0.747(2) 0.6382(14) 0.0704(14) 0.125(8) Uiso 1 1 d D A .
C68 C 0.608(2) 0.6064(13) 0.0348(15) 0.132(9) Uiso 1 1 d D . .
C69 C 0.513(5) 0.612(5) -0.027(3) 0.24(4) Uiso 0.50 1 d PD A 1
C70 C 0.405(6) 0.599(4) 0.007(3) 0.17(2) Uiso 0.50 1 d PD A 1
C71 C 0.294(6) 0.581(4) -0.059(3) 0.18(3) Uiso 0.50 1 d PD A 1
C72 C 0.165(6) 0.574(4) -0.042(4) 0.17(2) Uiso 0.50 1 d PD A 1
C73 C 0.569(2) 0.5200(13) 0.0224(14) 0.049(6) Uiso 0.50 1 d PD . 2

loop_
_atom_site_aniso_label
_atom_site_aniso_U_11
_atom_site_aniso_U_22
_atom_site_aniso_U_33
_atom_site_aniso_U_23
_atom_site_aniso_U_13
_atom_site_aniso_U_12
Pt1 0.01490(17) 0.0262(2) 0.01506(17) 0.00306(15) 0.00275(13) 0.00288(13)
Cl1 0.0212(11) 0.0418(15) 0.0350(13) 0.0176(12) 0.0063(10) 0.0122(10)
Si1 0.0147(12) 0.0274(15) 0.0160(12) 0.0050(11) 0.0011(9) 0.0035(10)
S1 0.0163(11) 0.0263(13) 0.0212(11) 0.0072(10) 0.0027(9) -0.0006(9)
S2 0.0163(11) 0.0265(13) 0.0177(11) 0.0013(9) 0.0052(9) -0.0008(9)
S3 0.0302(14) 0.0563(19) 0.0164(12) -0.0009(12) 0.0024(10) 0.0095(12)
C1 0.014(4) 0.039(6) 0.019(5) 0.009(4) 0.000(4) 0.013(4)
C2 0.018(5) 0.031(6) 0.031(5) 0.013(5) 0.003(4) 0.003(4)
C3 0.014(5) 0.057(8) 0.031(6) 0.018(5) 0.011(4) 0.008(4)
C4 0.023(5) 0.060(8) 0.022(5) 0.016(5) 0.012(4) 0.016(5)
C5 0.025(5) 0.050(7) 0.020(5) 0.009(5) 0.006(4) 0.018(5)
C6 0.022(5) 0.032(6) 0.020(5) 0.006(4) 0.005(4) 0.007(4)
C7 0.014(5) 0.046(7) 0.035(6) 0.024(5) 0.007(4) 0.001(4)
C8 0.025(5) 0.037(6) 0.022(5) 0.010(4) 0.021(4) 0.000(4)
C9 0.027(5) 0.022(5) 0.017(4) 0.002(4) 0.009(4) 0.001(4)
C10 0.045(7) 0.034(7) 0.029(6) 0.004(5) 0.016(5) 0.002(5)
C11 0.073(9) 0.023(7) 0.038(6) 0.006(5) 0.028(6) -0.001(6)
C12 0.055(8) 0.041(7) 0.041(7) 0.022(6) 0.017(6) 0.020(6)
C13 0.042(6) 0.029(6) 0.032(6) 0.014(5) 0.013(5) 0.012(5)
C14 0.020(5) 0.030(6) 0.019(5) -0.007(4) 0.007(4) 0.000(4)
C15 0.027(5) 0.024(5) 0.019(5) 0.007(4) 0.005(4) 0.002(4)
C16 0.020(5) 0.046(7) 0.017(5) 0.004(5) -0.003(4) 0.005(4)
C17 0.033(6) 0.084(10) 0.020(5) 0.006(6) -0.001(5) 0.021(6)
C18 0.029(6) 0.092(11) 0.023(6) 0.003(6) -0.010(5) 0.018(6)
C19 0.026(6) 0.064(9) 0.042(7) 0.005(6) -0.007(5) 0.017(6)
C20 0.026(5) 0.052(7) 0.027(5) 0.013(5) 0.007(4) 0.014(5)
C21 0.020(5) 0.050(7) 0.018(5) 0.000(5) 0.002(4) 0.003(4)
C22 0.045(7) 0.028(6) 0.027(5) 0.007(5) 0.005(5) -0.007(5)
C23 0.074(10) 0.037(9) 0.058(9) -0.007(7) -0.017(7) 0.022(7)
C24 0.058(9) 0.046(9) 0.076(10) 0.008(8) 0.010(8) -0.015(7)
C25 0.093(11) 0.040(8) 0.022(6) 0.003(5) 0.002(6) 0.004(7)
C26 0.017(5) 0.045(7) 0.024(5) 0.004(5) 0.004(4) 0.006(4)
C27 0.022(5) 0.036(7) 0.049(7) 0.004(5) 0.013(5) -0.006(4)
C28 0.017(5) 0.050(7) 0.026(5) 0.003(5) -0.001(4) 0.001(4)
C29 0.016(5) 0.045(7) 0.027(5) 0.002(5) 0.007(4) 0.004(4)
C30 0.041(7) 0.063(9) 0.026(6) 0.013(6) 0.011(5) 0.015(6)
C31 0.037(8) 0.097(13) 0.094(12) 0.039(10) 0.030(8) 0.019(8)
C32 0.060(8) 0.068(10) 0.026(6) 0.008(6) 0.000(6) 0.034(7)
C33 0.055(8) 0.095(12) 0.025(6) 0.000(7) 0.012(6) 0.038(8)
Pt2 0.01897(18) 0.0243(2) 0.01509(17) 0.00471(15) 0.00380(13) 0.00874(14)
Cl2 0.0213(11) 0.0237(13) 0.0277(12) 0.0050(10) 0.0070(9) 0.0054(9)
Si2 0.0189(12) 0.0246(14) 0.0172(12) 0.0082(11) 0.0049(10) 0.0098(10)
S4 0.0184(11) 0.0310(14) 0.0139(10) 0.0056(10) 0.0047(8) 0.0120(9)
S5 0.0164(11) 0.0270(13) 0.0222(11) 0.0057(10) 0.0072(9) 0.0104(9)
S6 0.0457(17) 0.0393(17) 0.0244(13) 0.0023(12) -0.0069(12) 0.0142(13)
C34 0.022(5) 0.029(6) 0.016(4) 0.006(4) 0.003(4) 0.010(4)
C35 0.029(5) 0.019(5) 0.019(5) 0.002(4) 0.003(4) 0.010(4)
C36 0.024(5) 0.035(6) 0.027(5) 0.004(5) 0.009(4) 0.012(4)
C37 0.036(6) 0.030(6) 0.039(6) 0.003(5) 0.012(5) 0.018(5)
C38 0.035(6) 0.030(6) 0.029(5) 0.009(5) 0.001(5) 0.014(5)
C39 0.029(5) 0.024(6) 0.030(5) 0.009(4) 0.008(4) 0.014(4)
C40 0.022(5) 0.033(6) 0.016(4) 0.006(4) 0.004(4) 0.012(4)
C41 0.023(5) 0.028(5) 0.023(5) 0.015(4) 0.012(4) 0.011(4)
C42 0.027(5) 0.017(5) 0.023(5) 0.006(4) 0.002(4) 0.003(4)
C43 0.019(5) 0.030(6) 0.027(5) 0.010(4) -0.001(4) 0.004(4)
C44 0.027(5) 0.037(6) 0.027(5) 0.011(5) -0.002(4) 0.003(4)
C45 0.036(6) 0.033(6) 0.022(5) 0.007(5) 0.006(4) 0.008(5)
C46 0.015(4) 0.035(6) 0.021(5) 0.005(4) 0.002(4) 0.007(4)
C47 0.021(5) 0.031(6) 0.030(5) 0.009(5) 0.005(4) 0.008(4)
C48 0.025(5) 0.023(5) 0.025(5) 0.008(4) 0.008(4) 0.012(4)
C49 0.042(6) 0.029(6) 0.013(4) 0.007(4) 0.006(4) 0.011(4)
C50 0.050(7) 0.044(7) 0.024(5) 0.012(5) 0.006(5) 0.019(6)
C51 0.069(9) 0.039(7) 0.029(6) 0.010(5) 0.021(6) 0.017(6)
C52 0.046(7) 0.028(6) 0.034(6) 0.009(5) 0.019(5) 0.009(5)
C53 0.030(5) 0.030(6) 0.027(5) 0.010(4) 0.014(4) 0.020(4)
C54 0.031(6) 0.038(7) 0.038(6) 0.018(5) 0.001(5) 0.011(5)
C55 0.027(5) 0.038(6) 0.020(5) 0.010(4) 0.007(4) 0.011(4)
C56 0.026(5) 0.027(6) 0.020(5) 0.010(4) 0.002(4) -0.002(4)
C57 0.023(5) 0.030(6) 0.025(5) -0.002(4) 0.005(4) 0.004(4)
C58 0.026(5) 0.043(7) 0.029(6) 0.000(5) 0.010(4) 0.012(5)
C59 0.027(5) 0.035(6) 0.027(5) 0.003(5) 0.010(4) 0.010(4)
C60 0.035(6) 0.039(7) 0.026(5) -0.003(5) 0.011(5) 0.009(5)
C61 0.033(6) 0.048(7) 0.041(6) 0.008(6) 0.028(5) 0.008(5)
C62 0.089(10) 0.055(9) 0.018(5) 0.015(6) 0.018(6) 0.034(7)
C63 0.037(6) 0.040(7) 0.031(6) 0.009(5) -0.003(5) 0.014(5)
C64 0.050(9) 0.104(13) 0.060(9) 0.034(9) -0.004(7) 0.036(8)
C65 0.052(8) 0.056(9) 0.057(8) 0.032(7) 0.028(6) 0.016(6)
C66 0.066(9) 0.040(8) 0.052(8) 0.022(6) 0.025(7) 0.022(6)

loop_
_atom_type_symbol
_atom_type_description
_atom_type_scat_dispersion_real
_atom_type_scat_dispersion_imag
_atom_type_scat_source
C C 0.0033 0.0016 'International Tables Vol C Tables 4.2.6.8 and 6.1.1.4'
H H 0.0000 0.0000 'International Tables Vol C Tables 4.2.6.8 and 6.1.1.4'
Cl Cl 0.1484 0.1585 'International Tables Vol C Tables 4.2.6.8 and 6.1.1.4'
Pt Pt -1.7033 8.3905 'International Tables Vol C Tables 4.2.6.8 and 6.1.1.4'
S S 0.1246 0.1234 'International Tables Vol C Tables 4.2.6.8 and 6.1.1.4'
Si Si 0.0817 0.0704 'International Tables Vol C Tables 4.2.6.8 and 6.1.1.4'

loop_
_geom_angle_atom_site_label_1
_geom_angle_atom_site_label_2
_geom_angle_atom_site_label_3
_geom_angle
_geom_angle_site_symmetry_3
S2 Pt1 S1 178.83(9) .
S2 Pt1 Si1 87.43(9) .
S1 Pt1 Si1 91.59(9) .
S2 Pt1 Cl1 99.85(8) .
S1 Pt1 Cl1 81.04(8) .
Si1 Pt1 Cl1 169.12(9) .
C1 Si1 C15 107.3(4) .
C1 Si1 C8 106.6(4) .
C15 Si1 C8 101.5(4) .
C1 Si1 Pt1 103.0(3) .
C15 Si1 Pt1 119.1(3) .
C8 Si1 Pt1 118.6(3) .
C7 S1 C22 101.9(5) .
C7 S1 Pt1 112.3(3) .
C22 S1 Pt1 110.9(3) .
C14 S2 C26 102.3(4) .
C14 S2 Pt1 102.3(3) .
C26 S2 Pt1 116.4(4) .
C21 S3 C30 104.7(5) .
C2 C1 C6 117.3(9) .
C2 C1 Si1 121.2(8) .
C6 C1 Si1 121.1(8) .
C3 C2 C1 121.0(10) .
C3 C2 C7 119.3(9) .
C1 C2 C7 119.6(9) .
C4 C3 C2 120.0(10) .
C4 C3 H1 120.0 .
C2 C3 H1 120.0 .
C3 C4 C5 120.4(9) .
C3 C4 H2 119.8 .
C5 C4 H2 119.8 .
C4 C5 C6 119.6(10) .
C4 C5 H3 120.2 .
C6 C5 H3 120.2 .
C5 C6 C1 121.7(10) .
C5 C6 H4 119.1 .
C1 C6 H4 119.1 .
C2 C7 S1 112.7(7) .
C2 C7 H5 109.1 .
S1 C7 H5 109.1 .
C2 C7 H6 109.1 .
S1 C7 H6 109.1 .
H5 C7 H6 107.8 .
C13 C8 C9 118.8(9) .
C13 C8 Si1 119.8(8) .
C9 C8 Si1 121.3(8) .
C10 C9 C8 120.0(10) .
C10 C9 C14 118.4(9) .
C8 C9 C14 121.6(9) .
C11 C10 C9 119.9(11) .
C11 C10 H7 120.1 .
C9 C10 H7 120.1 .
C10 C11 C12 119.3(11) .
C10 C11 H8 120.3 .
C12 C11 H8 120.3 .
C13 C12 C11 120.9(11) .
C13 C12 H9 119.5 .
C11 C12 H9 119.5 .
C12 C13 C8 121.0(11) .
C12 C13 H10 119.5 .
C8 C13 H10 119.5 .
C9 C14 S2 109.3(6) .
C9 C14 H11 109.8 .
S2 C14 H11 109.8 .
C9 C14 H12 109.8 .
S2 C14 H12 109.8 .
H11 C14 H12 108.3 .
C16 C15 C20 118.2(9) .
C16 C15 Si1 123.1(7) .
C20 C15 Si1 118.1(7) .
C17 C16 C15 119.4(9) .
C17 C16 C21 121.3(9) .
C15 C16 C21 119.3(8) .
C18 C17 C16 121.2(10) .
C18 C17 H13 119.4 .
C16 C17 H13 119.4 .
C19 C18 C17 120.9(10) .
C19 C18 H14 119.5 .
C17 C18 H14 119.5 .
C18 C19 C20 119.2(11) .
C18 C19 H15 120.4 .
C20 C19 H15 120.4 .
C19 C20 C15 121.0(10) .
C19 C20 H16 119.5 .
C15 C20 H16 119.5 .
C16 C21 S3 110.3(7) .
C16 C21 H17 109.6 .
S3 C21 H17 109.6 .
C16 C21 H18 109.6 .
S3 C21 H18 109.6 .
H17 C21 H18 108.1 .
C25 C22 C23 111.5(11) .
C25 C22 C24 112.3(11) .
C23 C22 C24 109.0(12) .
C25 C22 S1 112.0(8) .
C23 C22 S1 106.0(8) .
C24 C22 S1 105.6(8) .
C22 C23 H19 109.5 .
C22 C23 H20 109.5 .
H19 C23 H20 109.5 .
C22 C23 H21 109.5 .
H19 C23 H21 109.5 .
H20 C23 H21 109.5 .
C22 C24 H22 109.5 .
C22 C24 H23 109.5 .
H22 C24 H23 109.5 .
C22 C24 H24 109.5 .
H22 C24 H24 109.5 .
H23 C24 H24 109.5 .
C22 C25 H25 109.5 .
C22 C25 H26 109.5 .
H25 C25 H26 109.5 .
C22 C25 H27 109.5 .
H25 C25 H27 109.5 .
H26 C25 H27 109.5 .
C29 C26 C28 113.7(9) .
C29 C26 C27 108.5(8) .
C28 C26 C27 110.2(9) .
C29 C26 S2 106.1(7) .
C28 C26 S2 111.9(7) .
C27 C26 S2 106.1(8) .
C26 C27 H28 109.5 .
C26 C27 H29 109.5 .
H28 C27 H29 109.5 .
C26 C27 H30 109.5 .
H28 C27 H30 109.5 .
H29 C27 H30 109.5 .
C26 C28 H31 109.5 .
C26 C28 H32 109.5 .
H31 C28 H32 109.5 .
C26 C28 H33 109.5 .
H31 C28 H33 109.5 .
H32 C28 H33 109.5 .
C26 C29 H34 109.5 .
C26 C29 H35 109.5 .
H34 C29 H35 109.5 .
C26 C29 H36 109.5 .
H34 C29 H36 109.5 .
H35 C29 H36 109.5 .
C31 C30 C33 111.9(11) .
C31 C30 C32 109.8(11) .
C33 C30 C32 110.6(11) .
C31 C30 S3 110.3(9) .
C33 C30 S3 103.0(8) .
C32 C30 S3 111.1(8) .
C30 C31 H37 109.5 .
C30 C31 H38 109.5 .
H37 C31 H38 109.5 .
C30 C31 H39 109.5 .
H37 C31 H39 109.5 .
H38 C31 H39 109.5 .
C30 C32 H40 109.5 .
C30 C32 H41 109.5 .
H40 C32 H41 109.5 .
C30 C32 H42 109.5 .
H40 C32 H42 109.5 .
H41 C32 H42 109.5 .
C30 C33 H43 109.5 .
C30 C33 H44 109.5 .
H43 C33 H44 109.5 .
C30 C33 H45 109.5 .
H43 C33 H45 109.5 .
H44 C33 H45 109.5 .
S4 Pt2 S5 173.65(8) .
S4 Pt2 Si2 85.69(9) .
S5 Pt2 Si2 91.32(9) .
S4 Pt2 Cl2 99.05(8) .
S5 Pt2 Cl2 83.84(8) .
Si2 Pt2 Cl2 175.12(8) .
C34 Si2 C48 104.1(4) .
C34 Si2 C41 104.5(4) .
C48 Si2 C41 110.0(4) .
C34 Si2 Pt2 118.2(3) .
C48 Si2 Pt2 114.4(3) .
C41 Si2 Pt2 105.2(3) .
C40 S4 C55 101.9(4) .
C40 S4 Pt2 103.2(3) .
C55 S4 Pt2 119.5(3) .
C47 S5 C59 99.7(5) .
C47 S5 Pt2 113.2(3) .
C59 S5 Pt2 115.0(3) .
C54 S6 C63 104.8(5) .
C39 C34 C35 117.2(8) .
C39 C34 Si2 119.6(7) .
C35 C34 Si2 123.0(7) .
C36 C35 C34 121.7(9) .
C36 C35 C40 118.8(9) .
C34 C35 C40 119.4(8) .
C37 C36 C35 119.2(10) .
C37 C36 H46 120.4 .
C35 C36 H46 120.4 .
C38 C37 C36 120.2(9) .
C38 C37 H47 119.9 .
C36 C37 H47 119.9 .
C37 C38 C39 120.5(10) .
C37 C38 H48 119.8 .
C39 C38 H48 119.8 .
C38 C39 C34 121.1(10) .
C38 C39 H49 119.5 .
C34 C39 H49 119.5 .
C35 C40 S4 106.6(6) .
C35 C40 H50 110.4 .
S4 C40 H50 110.4 .
C35 C40 H51 110.4 .
S4 C40 H51 110.4 .
H50 C40 H51 108.6 .
C42 C41 C46 117.9(9) .
C42 C41 Si2 121.0(7) .
C46 C41 Si2 120.7(7) .
C41 C42 C43 120.0(9) .
C41 C42 C47 120.9(8) .
C43 C42 C47 118.9(9) .
C44 C43 C42 121.4(9) .
C44 C43 H52 119.3 .
C42 C43 H52 119.3 .
C43 C44 C45 119.0(9) .
C43 C44 H53 120.5 .
C45 C44 H53 120.5 .
C46 C45 C44 120.0(10) .
C46 C45 H54 120.0 .
C44 C45 H54 120.0 .
C45 C46 C41 121.5(9) .
C45 C46 H55 119.2 .
C41 C46 H55 119.2 .
C42 C47 S5 114.4(7) .
C42 C47 H56 108.7 .
S5 C47 H56 108.7 .
C42 C47 H57 108.7 .
S5 C47 H57 108.7 .
H56 C47 H57 107.6 .
C53 C48 C49 117.1(9) .
C53 C48 Si2 119.6(7) .
C49 C48 Si2 123.3(7) .
C50 C49 C48 120.3(10) .
C50 C49 C54 121.5(9) .
C48 C49 C54 118.1(8) .
C51 C50 C49 121.8(11) .
C51 C50 H58 119.1 .
C49 C50 H58 119.1 .
C50 C51 C52 118.7(11) .
C50 C51 H59 120.6 .
C52 C51 H59 120.6 .
C53 C52 C51 120.1(11) .
C53 C52 H60 120.0 .
C51 C52 H60 120.0 .
C52 C53 C48 121.9(10) .
C52 C53 H61 119.0 .
C48 C53 H61 119.0 .
C49 C54 S6 118.3(7) .
C49 C54 H62 107.7 .
S6 C54 H62 107.7 .
C49 C54 H63 107.7 .
S6 C54 H63 107.7 .
H62 C54 H63 107.1 .
C56 C55 C57 113.2(9) .
C56 C55 C58 111.6(8) .
C57 C55 C58 108.7(8) .
C56 C55 S4 112.6(7) .
C57 C55 S4 104.3(7) .
C58 C55 S4 105.8(7) .
C55 C56 H64 109.5 .
C55 C56 H65 109.5 .
H64 C56 H65 109.5 .
C55 C56 H66 109.5 .
H64 C56 H66 109.5 .
H65 C56 H66 109.5 .
C55 C57 H67 109.5 .
C55 C57 H68 109.5 .
H67 C57 H68 109.5 .
C55 C57 H69 109.5 .
H67 C57 H69 109.5 .
H68 C57 H69 109.5 .
C55 C58 H70 109.5 .
C55 C58 H71 109.5 .
H70 C58 H71 109.5 .
C55 C58 H72 109.5 .
H70 C58 H72 109.5 .
H71 C58 H72 109.5 .
C62 C59 C60 111.5(10) .
C62 C59 C61 111.9(10) .
C60 C59 C61 108.6(9) .
C62 C59 S5 112.6(7) .
C60 C59 S5 106.5(7) .
C61 C59 S5 105.4(7) .
C59 C60 H73 109.5 .
C59 C60 H74 109.5 .
H73 C60 H74 109.5 .
C59 C60 H75 109.5 .
H73 C60 H75 109.5 .
H74 C60 H75 109.5 .
C59 C61 H76 109.5 .
C59 C61 H77 109.5 .
H76 C61 H77 109.5 .
C59 C61 H78 109.5 .
H76 C61 H78 109.5 .
H77 C61 H78 109.5 .
C59 C62 H79 109.5 .
C59 C62 H80 109.5 .
H79 C62 H80 109.5 .
C59 C62 H81 109.5 .
H79 C62 H81 109.5 .
H80 C62 H81 109.5 .
C64 C63 C65 110.6(11) .
C64 C63 C66 109.5(11) .
C65 C63 C66 110.2(10) .
C64 C63 S6 103.9(9) .
C65 C63 S6 111.7(8) .
C66 C63 S6 110.8(8) .
C63 C64 H82 109.5 .
C63 C64 H83 109.5 .
H82 C64 H83 109.5 .
C63 C64 H84 109.5 .
H82 C64 H84 109.5 .
H83 C64 H84 109.5 .
C63 C65 H85 109.5 .
C63 C65 H86 109.5 .
H85 C65 H86 109.5 .
C63 C65 H87 109.5 .
H85 C65 H87 109.5 .
H86 C65 H87 109.5 .
C63 C66 H88 109.5 .
C63 C66 H89 109.5 .
H88 C66 H89 109.5 .
C63 C66 H90 109.5 .
H88 C66 H90 109.5 .
H89 C66 H90 109.5 .
C69 C68 C67 137(4) .
C69 C68 C73 101(4) .
C67 C68 C73 112(2) .
C68 C69 C70 94(4) .
C69 C70 C71 101(5) .
C70 C71 C72 116(6) .
C68 C73 C73 116(2) 2_665

loop_
_geom_bond_atom_site_label_1
_geom_bond_atom_site_label_2
_geom_bond_distance
_geom_bond_site_symmetry_2
Pt1 S2 2.304(2) .
Pt1 S1 2.308(2) .
Pt1 Si1 2.326(3) .
Pt1 Cl1 2.455(2) .
Si1 C1 1.894(9) .
Si1 C15 1.912(10) .
Si1 C8 1.913(10) .
S1 C7 1.823(10) .
S1 C22 1.887(11) .
S2 C14 1.836(10) .
S2 C26 1.875(10) .
S3 C21 1.818(10) .
S3 C30 1.840(12) .
C1 C2 1.404(14) .
C1 C6 1.413(14) .
C2 C3 1.403(14) .
C2 C7 1.495(14) .
C3 C4 1.383(16) .
C3 H1 0.9500 .
C4 C5 1.389(15) .
C4 H2 0.9500 .
C5 C6 1.389(13) .
C5 H3 0.9500 .
C6 H4 0.9500 .
C7 H5 0.9900 .
C7 H6 0.9900 .
C8 C13 1.377(14) .
C8 C9 1.419(13) .
C9 C10 1.393(14) .
C9 C14 1.495(14) .
C10 C11 1.389(17) .
C10 H7 0.9500 .
C11 C12 1.395(17) .
C11 H8 0.9500 .
C12 C13 1.368(15) .
C12 H9 0.9500 .
C13 H10 0.9500 .
C14 H11 0.9900 .
C14 H12 0.9900 .
C15 C16 1.406(13) .
C15 C20 1.415(13) .
C16 C17 1.387(14) .
C16 C21 1.513(13) .
C17 C18 1.375(16) .
C17 H13 0.9500 .
C18 C19 1.368(16) .
C18 H14 0.9500 .
C19 C20 1.395(14) .
C19 H15 0.9500 .
C20 H16 0.9500 .
C21 H17 0.9900 .
C21 H18 0.9900 .
C22 C25 1.499(15) .
C22 C23 1.518(17) .
C22 C24 1.534(16) .
C23 H19 0.9800 .
C23 H20 0.9800 .
C23 H21 0.9800 .
C24 H22 0.9800 .
C24 H23 0.9800 .
C24 H24 0.9800 .
C25 H25 0.9800 .
C25 H26 0.9800 .
C25 H27 0.9800 .
C26 C29 1.521(14) .
C26 C28 1.523(14) .
C26 C27 1.546(14) .
C27 H28 0.9800 .
C27 H29 0.9800 .
C27 H30 0.9800 .
C28 H31 0.9800 .
C28 H32 0.9800 .
C28 H33 0.9800 .
C29 H34 0.9800 .
C29 H35 0.9800 .
C29 H36 0.9800 .
C30 C31 1.523(19) .
C30 C33 1.523(16) .
C30 C32 1.527(16) .
C31 H37 0.9800 .
C31 H38 0.9800 .
C31 H39 0.9800 .
C32 H40 0.9800 .
C32 H41 0.9800 .
C32 H42 0.9800 .
C33 H43 0.9800 .
C33 H44 0.9800 .
C33 H45 0.9800 .
Pt2 S4 2.298(2) .
Pt2 S5 2.311(2) .
Pt2 Si2 2.323(3) .
Pt2 Cl2 2.458(2) .
Si2 C34 1.884(9) .
Si2 C48 1.885(10) .
Si2 C41 1.896(10) .
S4 C40 1.851(9) .
S4 C55 1.870(11) .
S5 C47 1.836(10) .
S5 C59 1.882(10) .
S6 C54 1.810(10) .
S6 C63 1.842(11) .
C34 C39 1.402(13) .
C34 C35 1.407(13) .
C35 C36 1.399(13) .
C35 C40 1.518(13) .
C36 C37 1.390(15) .
C36 H46 0.9500 .
C37 C38 1.377(15) .
C37 H47 0.9500 .
C38 C39 1.394(13) .
C38 H48 0.9500 .
C39 H49 0.9500 .
C40 H50 0.9900 .
C40 H51 0.9900 .
C41 C42 1.402(13) .
C41 C46 1.403(13) .
C42 C43 1.404(13) .
C42 C47 1.499(13) .
C43 C44 1.377(14) .
C43 H52 0.9500 .
C44 C45 1.399(14) .
C44 H53 0.9500 .
C45 C46 1.389(13) .
C45 H54 0.9500 .
C46 H55 0.9500 .
C47 H56 0.9900 .
C47 H57 0.9900 .
C48 C53 1.407(14) .
C48 C49 1.414(13) .
C49 C50 1.385(14) .
C49 C54 1.535(15) .
C50 C51 1.376(17) .
C50 H58 0.9500 .
C51 C52 1.404(16) .
C51 H59 0.9500 .
C52 C53 1.377(14) .
C52 H60 0.9500 .
C53 H61 0.9500 .
C54 H62 0.9900 .
C54 H63 0.9900 .
C55 C56 1.523(13) .
C55 C57 1.524(13) .
C55 C58 1.543(13) .
C56 H64 0.9800 .
C56 H65 0.9800 .
C56 H66 0.9800 .
C57 H67 0.9800 .
C57 H68 0.9800 .
C57 H69 0.9800 .
C58 H70 0.9800 .
C58 H71 0.9800 .
C58 H72 0.9800 .
C59 C62 1.515(15) .
C59 C60 1.519(15) .
C59 C61 1.540(14) .
C60 H73 0.9800 .
C60 H74 0.9800 .
C60 H75 0.9800 .
C61 H76 0.9800 .
C61 H77 0.9800 .
C61 H78 0.9800 .
C62 H79 0.9800 .
C62 H80 0.9800 .
C62 H81 0.9800 .
C63 C64 1.513(15) .
C63 C65 1.531(16) .
C63 C66 1.539(17) .
C64 H82 0.9800 .
C64 H83 0.9800 .
C64 H84 0.9800 .
C65 H85 0.9800 .
C65 H86 0.9800 .
C65 H87 0.9800 .
C66 H88 0.9800 .
C66 H89 0.9800 .
C66 H90 0.9800 .
C67 C68 1.521(17) .
C68 C69 1.49(2) .
C68 C73 1.559(18) .
C69 C70 1.51(2) .
C70 C71 1.52(2) .
C71 C72 1.53(2) .
C73 C73 1.57(5) 2_665

loop_
_geom_torsion_atom_site_label_1
_geom_torsion_atom_site_label_2
_geom_torsion_atom_site_label_3
_geom_torsion_atom_site_label_4
_geom_torsion
_geom_torsion_site_symmetry_4
S2 Pt1 Si1 C1 -127.6(3) .
S1 Pt1 Si1 C1 51.8(3) .
Cl1 Pt1 Si1 C1 4.8(6) .
S2 Pt1 Si1 C15 114.0(3) .
S1 Pt1 Si1 C15 -66.7(3) .
Cl1 Pt1 Si1 C15 -113.7(5) .
S2 Pt1 Si1 C8 -10.2(3) .
S1 Pt1 Si1 C8 169.1(3) .
Cl1 Pt1 Si1 C8 122.1(5) .
S2 Pt1 S1 C7 21(4) .
Si1 Pt1 S1 C7 -11.2(4) .
Cl1 Pt1 S1 C7 160.8(4) .
S2 Pt1 S1 C22 135(4) .
Si1 Pt1 S1 C22 102.1(4) .
Cl1 Pt1 S1 C22 -86.0(4) .
S1 Pt1 S2 C14 21(4) .
Si1 Pt1 S2 C14 53.2(3) .
Cl1 Pt1 S2 C14 -118.7(3) .
S1 Pt1 S2 C26 131(4) .
Si1 Pt1 S2 C26 163.8(4) .
Cl1 Pt1 S2 C26 -8.0(4) .
C15 Si1 C1 C2 71.5(8) .
C8 Si1 C1 C2 179.5(7) .
Pt1 Si1 C1 C2 -55.0(8) .
C15 Si1 C1 C6 -116.3(8) .
C8 Si1 C1 C6 -8.3(8) .
Pt1 Si1 C1 C6 117.2(7) .
C6 C1 C2 C3 -0.1(13) .
Si1 C1 C2 C3 172.4(7) .
C6 C1 C2 C7 175.9(8) .
Si1 C1 C2 C7 -11.6(12) .
C1 C2 C3 C4 0.0(15) .
C7 C2 C3 C4 -176.1(9) .
C2 C3 C4 C5 1.2(15) .
C3 C4 C5 C6 -2.1(15) .
C4 C5 C6 C1 2.0(14) .
C2 C1 C6 C5 -0.9(13) .
Si1 C1 C6 C5 -173.4(7) .
C3 C2 C7 S1 -112.1(9) .
C1 C2 C7 S1 71.8(10) .
C22 S1 C7 C2 -168.0(7) .
Pt1 S1 C7 C2 -49.3(8) .
C1 Si1 C8 C13 -84.1(8) .
C15 Si1 C8 C13 28.0(9) .
Pt1 Si1 C8 C13 160.4(7) .
C1 Si1 C8 C9 92.7(8) .
C15 Si1 C8 C9 -155.2(7) .
Pt1 Si1 C8 C9 -22.7(8) .
C13 C8 C9 C10 -0.9(14) .
Si1 C8 C9 C10 -177.8(7) .
C13 C8 C9 C14 178.8(8) .
Si1 C8 C9 C14 1.9(12) .
C8 C9 C10 C11 1.0(15) .
C14 C9 C10 C11 -178.6(9) .
C9 C10 C11 C12 0.5(16) .
C10 C11 C12 C13 -2.2(17) .
C11 C12 C13 C8 2.4(17) .
C9 C8 C13 C12 -0.8(15) .
Si1 C8 C13 C12 176.1(8) .
C10 C9 C14 S2 -121.9(8) .
C8 C9 C14 S2 58.4(10) .
C26 S2 C14 C9 147.2(7) .
Pt1 S2 C14 C9 -91.9(6) .
C1 Si1 C15 C16 -176.2(9) .
C8 Si1 C15 C16 72.3(10) .
Pt1 Si1 C15 C16 -59.9(10) .
C1 Si1 C15 C20 12.5(9) .
C8 Si1 C15 C20 -99.1(8) .
Pt1 Si1 C15 C20 128.7(7) .
C20 C15 C16 C17 0.7(17) .
Si1 C15 C16 C17 -170.6(10) .
C20 C15 C16 C21 178.9(10) .
Si1 C15 C16 C21 7.6(15) .
C15 C16 C17 C18 -1(2) .
C21 C16 C17 C18 -179.0(13) .
C16 C17 C18 C19 0(2) .
C17 C18 C19 C20 1(2) .
C18 C19 C20 C15 -1(2) .
C16 C15 C20 C19 0.3(17) .
Si1 C15 C20 C19 172.1(10) .
C17 C16 C21 S3 -32.8(15) .
C15 C16 C21 S3 149.0(9) .
C30 S3 C21 C16 -167.4(8) .
C7 S1 C22 C25 71.8(10) .
Pt1 S1 C22 C25 -47.8(10) .
C7 S1 C22 C23 -166.3(9) .
Pt1 S1 C22 C23 74.0(9) .
C7 S1 C22 C24 -50.7(10) .
Pt1 S1 C22 C24 -170.4(8) .
C14 S2 C26 C29 178.9(7) .
Pt1 S2 C26 C29 68.3(7) .
C14 S2 C26 C28 54.4(9) .
Pt1 S2 C26 C28 -56.2(9) .
C14 S2 C26 C27 -65.8(8) .
Pt1 S2 C26 C27 -176.4(6) .
C21 S3 C30 C31 -56.0(10) .
C21 S3 C30 C33 -175.5(9) .
C21 S3 C30 C32 66.0(10) .
S4 Pt2 Si2 C34 7.0(3) .
S5 Pt2 Si2 C34 -167.4(3) .
Cl2 Pt2 Si2 C34 -159.6(9) .
S4 Pt2 Si2 C48 -116.1(3) .
S5 Pt2 Si2 C48 69.5(3) .
Cl2 Pt2 Si2 C48 77.3(10) .
S4 Pt2 Si2 C41 123.1(3) .
S5 Pt2 Si2 C41 -51.3(3) .
Cl2 Pt2 Si2 C41 -43.5(11) .
S5 Pt2 S4 C40 7.9(9) .
Si2 Pt2 S4 C40 -54.2(3) .
Cl2 Pt2 S4 C40 124.7(3) .
S5 Pt2 S4 C55 -104.1(9) .
Si2 Pt2 S4 C55 -166.2(4) .
Cl2 Pt2 S4 C55 12.7(4) .
S4 Pt2 S5 C47 -49.0(9) .
Si2 Pt2 S5 C47 12.8(4) .
Cl2 Pt2 S5 C47 -166.5(4) .
S4 Pt2 S5 C59 -162.7(8) .
Si2 Pt2 S5 C59 -100.9(4) .
Cl2 Pt2 S5 C59 79.7(4) .
C48 Si2 C34 C39 -26.4(9) .
C41 Si2 C34 C39 89.0(8) .
Pt2 Si2 C34 C39 -154.6(7) .
C48 Si2 C34 C35 158.5(8) .
C41 Si2 C34 C35 -86.2(8) .
Pt2 Si2 C34 C35 30.3(9) .
C39 C34 C35 C36 1.4(14) .
Si2 C34 C35 C36 176.7(7) .
C39 C34 C35 C40 177.6(8) .
Si2 C34 C35 C40 -7.1(12) .
C34 C35 C36 C37 -1.5(15) .
C40 C35 C36 C37 -177.8(9) .
C35 C36 C37 C38 2.1(16) .
C36 C37 C38 C39 -2.6(16) .
C37 C38 C39 C34 2.5(15) .
C35 C34 C39 C38 -1.9(14) .
Si2 C34 C39 C38 -177.3(8) .
C36 C35 C40 S4 120.4(8) .
C34 C35 C40 S4 -55.9(10) .
C55 S4 C40 C35 -141.5(6) .
Pt2 S4 C40 C35 94.0(6) .
C34 Si2 C41 C42 177.7(8) .
C48 Si2 C41 C42 -71.2(8) .
Pt2 Si2 C41 C42 52.5(8) .
C34 Si2 C41 C46 4.5(9) .
C48 Si2 C41 C46 115.7(8) .
Pt2 Si2 C41 C46 -120.7(7) .
C46 C41 C42 C43 1.2(14) .
Si2 C41 C42 C43 -172.2(7) .
C46 C41 C42 C47 -173.8(9) .
Si2 C41 C42 C47 12.8(12) .
C41 C42 C43 C44 -1.8(15) .
C47 C42 C43 C44 173.3(9) .
C42 C43 C44 C45 0.2(16) .
C43 C44 C45 C46 2.0(16) .
C44 C45 C46 C41 -2.6(16) .
C42 C41 C46 C45 1.0(14) .
Si2 C41 C46 C45 174.4(8) .
C41 C42 C47 S5 -68.8(11) .
C43 C42 C47 S5 116.2(9) .
C59 S5 C47 C42 167.7(7) .
Pt2 S5 C47 C42 45.0(8) .
C34 Si2 C48 C53 105.1(8) .
C41 Si2 C48 C53 -6.3(9) .
Pt2 Si2 C48 C53 -124.4(7) .
C34 Si2 C48 C49 -73.5(9) .
C41 Si2 C48 C49 175.0(8) .
Pt2 Si2 C48 C49 56.9(9) .
C53 C48 C49 C50 3.6(14) .
Si2 C48 C49 C50 -177.7(8) .
C53 C48 C49 C54 179.3(9) .
Si2 C48 C49 C54 -2.0(13) .
C48 C49 C50 C51 -0.7(17) .
C54 C49 C50 C51 -176.4(11) .
C49 C50 C51 C52 -1.8(18) .
C50 C51 C52 C53 1.4(17) .
C51 C52 C53 C48 1.6(15) .
C49 C48 C53 C52 -4.0(14) .
Si2 C48 C53 C52 177.3(7) .
C50 C49 C54 S6 -20.1(14) .
C48 C49 C54 S6 164.2(8) .
C63 S6 C54 C49 -96.1(9) .
C40 S4 C55 C56 -58.2(8) .
Pt2 S4 C55 C56 54.5(8) .
C40 S4 C55 C57 178.7(6) .
Pt2 S4 C55 C57 -68.6(7) .
C40 S4 C55 C58 64.0(7) .
Pt2 S4 C55 C58 176.7(5) .
C47 S5 C59 C62 -62.6(9) .
Pt2 S5 C59 C62 58.8(9) .
C47 S5 C59 C60 174.9(7) .
Pt2 S5 C59 C60 -63.7(8) .
C47 S5 C59 C61 59.7(8) .
Pt2 S5 C59 C61 -178.9(6) .
C54 S6 C63 C64 -179.8(9) .
C54 S6 C63 C65 -60.6(9) .
C54 S6 C63 C66 62.7(9) .
C67 C68 C69 C70 -152(4) .
C73 C68 C69 C70 68(5) .
C68 C69 C70 C71 -165(5) .
C69 C70 C71 C72 -172(6) .
C69 C68 C73 C73 -22(4) 2_665
C67 C68 C73 C73 -173(3) 2_665
